data_7053514
loop_
_publ_author_name
'Nakajima, Yumiko'
'Nakatani, Mitsuharu'
'Hayashi, Kyohei'
'Shiraishi, Yu'
'Takita, Ryo'
'Okazaki, Masaaki'
'Ozawa, Fumiyuki'

_publ_section_title
;
 Synthesis and structures of platinum diphenylacetylene and dithiolate
 complexes bearing diphosphinidenecyclobutene ligands (DPCB-Y)
;
_journal_issue 8
_journal_name_full 'New Journal of Chemistry'
_journal_page_first 1713
_journal_paper_doi 10.1039/c0nj00118j
_journal_volume 34
_journal_year 2010
_chemical_formula_sum 'C40 H34 P2 Pt'
_chemical_formula_weight 771.70
_space_group_IT_number 2
_symmetry_cell_setting triclinic
_symmetry_Int_Tables_number 2
_symmetry_space_group_name_Hall '-P 1'
_symmetry_space_group_name_H-M 'P -1'
_atom_sites_solution_hydrogens geom
_atom_sites_solution_primary direct
_atom_sites_solution_secondary difmap
_audit_creation_method SHELXL-97
_cell_angle_alpha 79.591(6)
_cell_angle_beta 73.981(6)
_cell_angle_gamma 85.655(6)
_cell_formula_units_Z 4
_cell_length_a 10.8407(10)
_cell_length_b 17.0681(18)
_cell_length_c 19.0121(17)
_cell_measurement_temperature 295(2)
_cell_volume 3324.3(6)
_computing_cell_refinement 'Rigaku AFC10/Saturn 70 CCD'
_computing_data_collection 'Rigaku AFC10/Saturn 70 CCD'
_computing_data_reduction 'Rigaku AFC10/Saturn 70 CCD'
_computing_molecular_graphics 'SHELXL-97 (Sheldrick, 1997)'
_computing_publication_material 'ORTEP3 for windows'
_computing_structure_refinement 'SHELXL-97 (Sheldrick, 1997)'
_computing_structure_solution 'SHELXS-97 (Sheldrick, 1990)'
_diffrn_ambient_temperature 295(2)
_diffrn_measured_fraction_theta_full 0.977
_diffrn_measured_fraction_theta_max 0.977
_diffrn_measurement_device_type ' CCD area detector '
_diffrn_measurement_method ' phi and omega scans'
_diffrn_radiation_monochromator graphite
_diffrn_radiation_probe x-ray
_diffrn_radiation_type MoK\a
_diffrn_radiation_wavelength 0.71070
_diffrn_reflns_av_R_equivalents 0.0351
_diffrn_reflns_av_sigmaI/netI 0.0488
_diffrn_reflns_limit_h_max 14
_diffrn_reflns_limit_h_min -12
_diffrn_reflns_limit_k_max 22
_diffrn_reflns_limit_k_min -20
_diffrn_reflns_limit_l_max 24
_diffrn_reflns_limit_l_min -24
_diffrn_reflns_number 32907
_diffrn_reflns_theta_full 27.48
_diffrn_reflns_theta_max 27.48
_diffrn_reflns_theta_min 4.05
_diffrn_source 'fine-focus sealed tube'
_exptl_absorpt_coefficient_mu 4.344
_exptl_absorpt_correction_T_max 0.4770
_exptl_absorpt_correction_T_min 0.4098
_exptl_absorpt_correction_type numerical
_exptl_crystal_colour colorless
_exptl_crystal_density_diffrn 1.542
_exptl_crystal_density_method 'not measured'
_exptl_crystal_description block
_exptl_crystal_F_000 1528
_exptl_crystal_size_max 0.25
_exptl_crystal_size_mid 0.20
_exptl_crystal_size_min 0.20
_refine_diff_density_max 2.837
_refine_diff_density_min -2.067
_refine_diff_density_rms 0.124
_refine_ls_extinction_method none
_refine_ls_goodness_of_fit_ref 1.009
_refine_ls_hydrogen_treatment constr
_refine_ls_matrix_type full
_refine_ls_number_parameters 775
_refine_ls_number_reflns 14900
_refine_ls_number_restraints 0
_refine_ls_restrained_S_all 1.009
_refine_ls_R_factor_all 0.0829
_refine_ls_R_factor_gt 0.0560
_refine_ls_shift/su_max 0.002
_refine_ls_shift/su_mean 0.000
_refine_ls_structure_factor_coef Fsqd
_refine_ls_weighting_details 'calc w=1/[\s^2^(Fo^2^)+(0.0874P)^2^+4.3674P] where P=(Fo^2^+2Fc^2^)/3'
_refine_ls_weighting_scheme calc
_refine_ls_wR_factor_gt 0.1367
_refine_ls_wR_factor_ref 0.1512
_reflns_number_gt 11419
_reflns_number_total 14900
_reflns_threshold_expression >2sigma(I)
_cod_data_source_file c0nj00118j.txt
_cod_data_source_block Pt(tolan-H)(dppe)
_cod_database_code 7053514

loop_
_symmetry_equiv_pos_as_xyz
'x, y, z'
'-x, -y, -z'

loop_
_atom_site_label
_atom_site_type_symbol
_atom_site_fract_x
_atom_site_fract_y
_atom_site_fract_z
_atom_site_U_iso_or_equiv
_atom_site_adp_type
_atom_site_occupancy
_atom_site_symmetry_multiplicity
_atom_site_calc_flag
_atom_site_refinement_flags
Pt1 Pt 0.74278(2) 0.947833(13) 0.288711(13) 0.03807(9) Uani 1 1 d .
P1 P 0.65837(16) 0.83489(9) 0.36336(10) 0.0411(4) Uani 1 1 d .
P2 P 0.58590(16) 0.94533(10) 0.23127(9) 0.0386(3) Uani 1 1 d .
C1 C 0.8963(6) 0.9925(4) 0.3092(4) 0.0456(15) Uani 1 1 d .
C2 C 0.8644(6) 1.0410(4) 0.2566(4) 0.0451(15) Uani 1 1 d .
C3 C 0.9858(6) 0.9732(5) 0.3549(4) 0.0518(17) Uani 1 1 d .
C4 C 1.0196(8) 0.8968(5) 0.3803(5) 0.070(2) Uani 1 1 d .
H1 H 0.9811 0.8546 0.3704 0.084 Uiso 1 1 calc R
C5 C 1.1120(10) 0.8804(8) 0.4214(6) 0.096(4) Uani 1 1 d .
H2 H 1.1378 0.8281 0.4358 0.115 Uiso 1 1 calc R
C6 C 1.1626(9) 0.9423(8) 0.4396(6) 0.088(3) Uani 1 1 d .
H3 H 1.2219 0.9323 0.4676 0.105 Uiso 1 1 calc R
C7 C 1.1269(11) 1.0178(8) 0.4172(7) 0.099(4) Uani 1 1 d .
H4 H 1.1609 1.0593 0.4310 0.119 Uiso 1 1 calc R
C8 C 1.0413(9) 1.0354(5) 0.3744(5) 0.072(2) Uani 1 1 d .
H5 H 1.0201 1.0882 0.3585 0.087 Uiso 1 1 calc R
C9 C 0.8961(6) 1.1150(4) 0.2056(4) 0.0419(14) Uani 1 1 d .
C10 C 0.9543(7) 1.1771(4) 0.2214(5) 0.0600(19) Uani 1 1 d .
H6 H 0.9737 1.1709 0.2668 0.072 Uiso 1 1 calc R
C11 C 0.9845(8) 1.2473(5) 0.1728(6) 0.069(2) Uani 1 1 d .
H7 H 1.0244 1.2871 0.1853 0.083 Uiso 1 1 calc R
C12 C 0.9558(8) 1.2584(5) 0.1066(5) 0.071(2) Uani 1 1 d .
H8 H 0.9764 1.3058 0.0735 0.085 Uiso 1 1 calc R
C13 C 0.8972(8) 1.2004(5) 0.0887(5) 0.072(2) Uani 1 1 d .
H9 H 0.8767 1.2085 0.0434 0.086 Uiso 1 1 calc R
C14 C 0.8671(7) 1.1285(5) 0.1377(4) 0.0598(19) Uani 1 1 d .
H10 H 0.8270 1.0892 0.1245 0.072 Uiso 1 1 calc R
C15 C 0.5452(7) 0.7978(4) 0.3213(4) 0.0499(16) Uani 1 1 d .
H11 H 0.5919 0.7673 0.2833 0.060 Uiso 1 1 calc R
H12 H 0.4850 0.7628 0.3589 0.060 Uiso 1 1 calc R
C16 C 0.4720(7) 0.8675(4) 0.2867(4) 0.0496(16) Uani 1 1 d .
H13 H 0.4084 0.8894 0.3256 0.059 Uiso 1 1 calc R
H14 H 0.4277 0.8489 0.2552 0.059 Uiso 1 1 calc R
C17 C 0.5659(6) 0.8542(4) 0.4547(4) 0.0412(14) Uani 1 1 d .
C18 C 0.4403(7) 0.8318(5) 0.4883(4) 0.0561(18) Uani 1 1 d .
H15 H 0.4006 0.8014 0.4653 0.067 Uiso 1 1 calc R
C19 C 0.3732(8) 0.8537(5) 0.5546(5) 0.066(2) Uani 1 1 d .
H16 H 0.2881 0.8393 0.5750 0.079 Uiso 1 1 calc R
C20 C 0.4292(9) 0.8959(6) 0.5910(5) 0.071(2) Uani 1 1 d .
H17 H 0.3832 0.9103 0.6361 0.085 Uiso 1 1 calc R
C21 C 0.5559(10) 0.9172(6) 0.5600(5) 0.077(3) Uani 1 1 d .
H18 H 0.5961 0.9448 0.5850 0.092 Uiso 1 1 calc R
C22 C 0.6227(7) 0.8978(5) 0.4923(4) 0.060(2) Uani 1 1 d .
H19 H 0.7068 0.9139 0.4714 0.072 Uiso 1 1 calc R
C23 C 0.7560(7) 0.7446(4) 0.3820(4) 0.0491(16) Uani 1 1 d .
C24 C 0.8343(10) 0.7148(6) 0.3221(6) 0.086(3) Uani 1 1 d .
H20 H 0.8399 0.7412 0.2741 0.104 Uiso 1 1 calc R
C25 C 0.9047(12) 0.6452(7) 0.3340(7) 0.102(4) Uani 1 1 d .
H21 H 0.9561 0.6244 0.2933 0.123 Uiso 1 1 calc R
C26 C 0.9008(10) 0.6064(6) 0.4029(7) 0.099(4) Uani 1 1 d .
H22 H 0.9471 0.5588 0.4097 0.119 Uiso 1 1 calc R
C27 C 0.8280(10) 0.6381(6) 0.4627(6) 0.105(4) Uani 1 1 d .
H23 H 0.8279 0.6136 0.5105 0.127 Uiso 1 1 calc R
C28 C 0.7544(8) 0.7068(6) 0.4516(5) 0.081(3) Uani 1 1 d .
H24 H 0.7031 0.7273 0.4923 0.097 Uiso 1 1 calc R
C29 C 0.6454(7) 0.9174(4) 0.1385(4) 0.0490(16) Uani 1 1 d .
C30 C 0.5706(8) 0.9193(5) 0.0901(5) 0.064(2) Uani 1 1 d .
H25 H 0.4839 0.9338 0.1043 0.077 Uiso 1 1 calc R
C31 C 0.6247(11) 0.8996(6) 0.0201(5) 0.075(3) Uani 1 1 d .
H26 H 0.5730 0.9010 -0.0119 0.091 Uiso 1 1 calc R
C32 C 0.7492(11) 0.8786(6) -0.0028(5) 0.081(3) Uani 1 1 d .
H27 H 0.7839 0.8655 -0.0498 0.097 Uiso 1 1 calc R
C33 C 0.8254(9) 0.8770(7) 0.0459(5) 0.085(3) Uani 1 1 d .
H28 H 0.9121 0.8630 0.0311 0.102 Uiso 1 1 calc R
C34 C 0.7736(8) 0.8958(6) 0.1152(5) 0.072(2) Uani 1 1 d .
H29 H 0.8256 0.8940 0.1471 0.087 Uiso 1 1 calc R
C35 C 0.4785(6) 1.0309(4) 0.2188(4) 0.0446(15) Uani 1 1 d .
C36 C 0.3532(7) 1.0232(5) 0.2144(5) 0.063(2) Uani 1 1 d .
H30 H 0.3235 0.9727 0.2173 0.076 Uiso 1 1 calc R
C37 C 0.2731(8) 1.0884(6) 0.2057(5) 0.075(2) Uani 1 1 d .
H31 H 0.1898 1.0819 0.2038 0.090 Uiso 1 1 calc R
C38 C 0.3171(10) 1.1629(6) 0.2000(6) 0.092(3) Uani 1 1 d .
H32 H 0.2636 1.2074 0.1940 0.111 Uiso 1 1 calc R
C39 C 0.4411(11) 1.1724(6) 0.2032(8) 0.113(5) Uani 1 1 d .
H33 H 0.4712 1.2232 0.1986 0.135 Uiso 1 1 calc R
C40 C 0.5200(8) 1.1062(4) 0.2133(5) 0.071(2) Uani 1 1 d .
H34 H 0.6026 1.1129 0.2165 0.085 Uiso 1 1 calc R
Pt2 Pt 0.26748(2) 0.560515(13) 0.212224(13) 0.04039(9) Uani 1 1 d .
P3 P 0.36155(17) 0.67143(10) 0.13914(10) 0.0431(4) Uani 1 1 d .
P4 P 0.43068(16) 0.55143(10) 0.26626(10) 0.0411(4) Uani 1 1 d .
C41 C 0.1064(6) 0.5255(4) 0.1931(4) 0.0466(15) Uani 1 1 d .
C42 C 0.1390(7) 0.4715(4) 0.2436(4) 0.0468(15) Uani 1 1 d .
C43 C 0.0164(6) 0.5447(4) 0.1474(4) 0.0454(15) Uani 1 1 d .
C44 C -0.0306(8) 0.4829(5) 0.1231(5) 0.063(2) Uani 1 1 d .
H35 H -0.0050 0.4305 0.1373 0.076 Uiso 1 1 calc R
C45 C -0.1135(9) 0.4983(7) 0.0789(6) 0.077(3) Uani 1 1 d .
H36 H -0.1426 0.4566 0.0628 0.093 Uiso 1 1 calc R
C46 C -0.1527(9) 0.5735(7) 0.0588(5) 0.080(3) Uani 1 1 d .
H37 H -0.2098 0.5838 0.0295 0.096 Uiso 1 1 calc R
C47 C -0.1077(9) 0.6364(7) 0.0818(6) 0.085(3) Uani 1 1 d .
H38 H -0.1373 0.6882 0.0693 0.103 Uiso 1 1 calc R
C48 C -0.0189(8) 0.6218(5) 0.1234(5) 0.069(2) Uani 1 1 d .
H39 H 0.0167 0.6641 0.1350 0.082 Uiso 1 1 calc R
C49 C 0.1038(7) 0.3957(4) 0.2924(4) 0.0499(16) Uani 1 1 d .
C50 C -0.0221(8) 0.3751(5) 0.3204(5) 0.077(3) Uani 1 1 d .
H40 H -0.0869 0.4087 0.3076 0.092 Uiso 1 1 calc R
C51 C -0.0520(12) 0.3027(7) 0.3685(6) 0.106(4) Uani 1 1 d .
H41 H -0.1375 0.2888 0.3880 0.127 Uiso 1 1 calc R
C52 C 0.0405(17) 0.2524(6) 0.3872(6) 0.113(5) Uani 1 1 d .
H42 H 0.0192 0.2047 0.4196 0.135 Uiso 1 1 calc R
C53 C 0.1638(14) 0.2726(6) 0.3584(7) 0.113(4) Uani 1 1 d .
H43 H 0.2284 0.2379 0.3699 0.136 Uiso 1 1 calc R
C54 C 0.1956(10) 0.3444(6) 0.3118(6) 0.095(4) Uani 1 1 d .
H44 H 0.2814 0.3579 0.2934 0.115 Uiso 1 1 calc R
C55 C 0.4850(7) 0.6983(4) 0.1805(5) 0.0578(19) Uani 1 1 d .
H45 H 0.5468 0.7328 0.1435 0.069 Uiso 1 1 calc R
H46 H 0.4450 0.7269 0.2211 0.069 Uiso 1 1 calc R
C56 C 0.5535(6) 0.6225(4) 0.2091(4) 0.0483(16) Uani 1 1 d .
H47 H 0.6072 0.6350 0.2386 0.058 Uiso 1 1 calc R
H48 H 0.6076 0.5995 0.1677 0.058 Uiso 1 1 calc R
C57 C 0.4461(8) 0.6542(4) 0.0456(4) 0.0571(18) Uani 1 1 d .
C58 C 0.3852(15) 0.6077(9) 0.0136(7) 0.148(7) Uani 1 1 d .
H49 H 0.3034 0.5895 0.0387 0.178 Uiso 1 1 calc R
C59 C 0.444(2) 0.5882(11) -0.0543(9) 0.211(11) Uani 1 1 d .
H50 H 0.4010 0.5574 -0.0752 0.254 Uiso 1 1 calc R
C60 C 0.564(2) 0.6131(10) -0.0924(8) 0.149(7) Uani 1 1 d .
H51 H 0.6033 0.5998 -0.1389 0.179 Uiso 1 1 calc R
C61 C 0.6260(12) 0.6569(10) -0.0619(6) 0.118(5) Uani 1 1 d .
H52 H 0.7097 0.6721 -0.0863 0.141 Uiso 1 1 calc R
C62 C 0.5646(9) 0.6804(7) 0.0073(5) 0.086(3) Uani 1 1 d .
H53 H 0.6058 0.7140 0.0265 0.103 Uiso 1 1 calc R
C63 C 0.2727(7) 0.7663(4) 0.1260(4) 0.0492(16) Uani 1 1 d .
C64 C 0.2955(8) 0.8195(4) 0.0600(5) 0.065(2) Uani 1 1 d .
H54 H 0.3580 0.8065 0.0189 0.078 Uiso 1 1 calc R
C65 C 0.2285(10) 0.8911(5) 0.0532(7) 0.085(3) Uani 1 1 d .
H55 H 0.2448 0.9256 0.0080 0.101 Uiso 1 1 calc R
C66 C 0.1366(10) 0.9110(6) 0.1146(7) 0.086(3) Uani 1 1 d .
H56 H 0.0918 0.9596 0.1114 0.103 Uiso 1 1 calc R
C67 C 0.1129(11) 0.8597(6) 0.1786(7) 0.093(3) Uani 1 1 d .
H57 H 0.0499 0.8725 0.2195 0.112 Uiso 1 1 calc R
C68 C 0.1804(10) 0.7880(6) 0.1850(6) 0.079(3) Uani 1 1 d .
H58 H 0.1627 0.7538 0.2304 0.095 Uiso 1 1 calc R
C69 C 0.5192(6) 0.4574(4) 0.2790(4) 0.0464(15) Uani 1 1 d .
C70 C 0.6207(11) 0.4353(6) 0.2265(7) 0.128(5) Uani 1 1 d .
H59 H 0.6541 0.4720 0.1841 0.154 Uiso 1 1 calc R
C71 C 0.6776(12) 0.3586(7) 0.2339(8) 0.152(7) Uani 1 1 d .
H60 H 0.7480 0.3453 0.1969 0.182 Uiso 1 1 calc R
C72 C 0.6308(9) 0.3055(5) 0.2935(6) 0.077(3) Uani 1 1 d .
H61 H 0.6676 0.2545 0.2977 0.093 Uiso 1 1 calc R
C73 C 0.5315(10) 0.3243(5) 0.3476(6) 0.080(3) Uani 1 1 d .
H62 H 0.5002 0.2871 0.3900 0.096 Uiso 1 1 calc R
C74 C 0.4753(9) 0.4001(6) 0.3400(5) 0.079(3) Uani 1 1 d .
H63 H 0.4053 0.4126 0.3777 0.095 Uiso 1 1 calc R
C75 C 0.3936(7) 0.5794(4) 0.3588(4) 0.0511(17) Uani 1 1 d .
C76 C 0.4858(9) 0.5807(5) 0.3953(5) 0.064(2) Uani 1 1 d .
H64 H 0.5714 0.5704 0.3720 0.077 Uiso 1 1 calc R
C77 C 0.4509(12) 0.5975(5) 0.4673(6) 0.084(3) Uani 1 1 d .
H65 H 0.5132 0.5954 0.4929 0.100 Uiso 1 1 calc R
C78 C 0.3288(14) 0.6167(7) 0.5005(6) 0.098(4) Uani 1 1 d .
H66 H 0.3068 0.6291 0.5481 0.118 Uiso 1 1 calc R
C79 C 0.2372(12) 0.6178(8) 0.4631(7) 0.111(4) Uani 1 1 d .
H67 H 0.1527 0.6312 0.4859 0.134 Uiso 1 1 calc R
C80 C 0.2672(9) 0.5993(6) 0.3921(5) 0.080(3) Uani 1 1 d .
H68 H 0.2040 0.6003 0.3673 0.095 Uiso 1 1 calc R

loop_
_atom_site_aniso_label
_atom_site_aniso_U_11
_atom_site_aniso_U_22
_atom_site_aniso_U_33
_atom_site_aniso_U_23
_atom_site_aniso_U_13
_atom_site_aniso_U_12
Pt1 0.04104(14) 0.03526(14) 0.03889(16) -0.00834(10) -0.01212(11) 0.00359(10)
P1 0.0490(9) 0.0330(8) 0.0408(9) -0.0064(7) -0.0120(7) 0.0031(7)
P2 0.0436(8) 0.0359(8) 0.0388(9) -0.0078(7) -0.0150(7) 0.0026(7)
C1 0.042(3) 0.054(4) 0.044(4) -0.011(3) -0.015(3) 0.002(3)
C2 0.042(3) 0.046(4) 0.048(4) -0.011(3) -0.012(3) 0.001(3)
C3 0.040(3) 0.067(5) 0.044(4) -0.002(3) -0.009(3) 0.004(3)
C4 0.068(5) 0.067(5) 0.070(6) 0.005(4) -0.021(4) 0.005(4)
C5 0.082(6) 0.106(9) 0.087(8) 0.023(6) -0.034(6) 0.023(6)
C6 0.065(5) 0.119(9) 0.083(7) -0.004(6) -0.037(5) 0.014(6)
C7 0.098(8) 0.120(9) 0.107(9) -0.022(7) -0.069(7) -0.007(7)
C8 0.085(6) 0.070(5) 0.074(6) -0.002(4) -0.046(5) -0.007(5)
C9 0.035(3) 0.037(3) 0.048(4) -0.006(3) -0.004(3) 0.006(3)
C10 0.049(4) 0.044(4) 0.084(6) -0.008(4) -0.016(4) 0.002(3)
C11 0.063(5) 0.047(4) 0.092(7) -0.009(4) -0.013(5) -0.005(4)
C12 0.070(5) 0.045(4) 0.079(7) 0.002(4) 0.003(5) -0.005(4)
C13 0.082(6) 0.075(6) 0.042(5) 0.008(4) -0.003(4) 0.003(5)
C14 0.066(5) 0.056(4) 0.056(5) -0.003(4) -0.017(4) -0.006(4)
C15 0.069(4) 0.030(3) 0.055(4) -0.004(3) -0.025(4) -0.003(3)
C16 0.048(4) 0.049(4) 0.055(4) -0.006(3) -0.021(3) -0.003(3)
C17 0.044(3) 0.034(3) 0.044(4) -0.001(3) -0.014(3) 0.006(3)
C18 0.055(4) 0.069(5) 0.040(4) 0.002(3) -0.012(3) -0.004(4)
C19 0.054(4) 0.073(5) 0.052(5) 0.012(4) -0.004(4) 0.013(4)
C20 0.086(6) 0.067(5) 0.051(5) -0.014(4) -0.007(5) 0.020(5)
C21 0.088(6) 0.085(7) 0.059(6) -0.028(5) -0.011(5) -0.008(5)
C22 0.052(4) 0.068(5) 0.058(5) -0.027(4) 0.001(4) -0.004(4)
C23 0.052(4) 0.039(3) 0.048(4) -0.002(3) -0.007(3) 0.011(3)
C24 0.107(7) 0.077(6) 0.057(6) -0.020(5) 0.002(5) 0.041(6)
C25 0.117(9) 0.092(8) 0.088(8) -0.036(7) -0.012(7) 0.053(7)
C26 0.084(7) 0.063(6) 0.128(11) -0.008(6) -0.010(7) 0.041(5)
C27 0.107(8) 0.095(8) 0.080(8) 0.022(6) -0.011(6) 0.063(6)
C28 0.071(5) 0.092(7) 0.061(6) 0.005(5) -0.010(4) 0.038(5)
C29 0.066(4) 0.041(3) 0.039(4) -0.008(3) -0.012(3) -0.001(3)
C30 0.069(5) 0.073(5) 0.058(5) -0.014(4) -0.028(4) 0.002(4)
C31 0.098(7) 0.084(6) 0.048(5) -0.012(4) -0.022(5) -0.007(6)
C32 0.109(8) 0.084(7) 0.047(5) -0.027(5) -0.005(5) -0.003(6)
C33 0.077(6) 0.112(8) 0.064(6) -0.043(6) -0.002(5) 0.021(6)
C34 0.059(5) 0.097(7) 0.068(6) -0.040(5) -0.020(4) 0.022(5)
C35 0.047(3) 0.046(4) 0.042(4) -0.005(3) -0.018(3) 0.012(3)
C36 0.052(4) 0.061(5) 0.078(6) -0.016(4) -0.020(4) 0.010(4)
C37 0.054(4) 0.092(7) 0.075(6) -0.016(5) -0.014(4) 0.019(4)
C38 0.092(7) 0.069(6) 0.118(9) -0.003(6) -0.049(7) 0.038(5)
C39 0.105(8) 0.048(5) 0.206(15) -0.015(7) -0.086(9) 0.019(5)
C40 0.068(5) 0.046(4) 0.108(7) -0.007(4) -0.045(5) 0.004(4)
Pt2 0.04363(15) 0.03517(14) 0.04186(17) -0.00723(11) -0.01091(11) 0.00212(10)
P3 0.0514(9) 0.0335(8) 0.0441(10) -0.0063(7) -0.0130(8) 0.0018(7)
P4 0.0438(8) 0.0369(8) 0.0425(10) -0.0051(7) -0.0135(7) 0.0024(7)
C41 0.048(3) 0.042(3) 0.050(4) -0.011(3) -0.012(3) 0.002(3)
C42 0.051(4) 0.043(3) 0.045(4) -0.005(3) -0.012(3) -0.003(3)
C43 0.038(3) 0.043(3) 0.049(4) -0.001(3) -0.009(3) 0.003(3)
C44 0.067(5) 0.060(5) 0.065(5) 0.001(4) -0.028(4) -0.002(4)
C45 0.063(5) 0.101(8) 0.073(6) -0.017(6) -0.025(5) -0.004(5)
C46 0.059(5) 0.114(9) 0.063(6) -0.001(6) -0.021(4) 0.012(5)
C47 0.074(6) 0.088(7) 0.072(7) 0.016(5) -0.009(5) 0.028(5)
C48 0.063(5) 0.057(5) 0.078(6) -0.002(4) -0.015(4) 0.005(4)
C49 0.071(4) 0.038(3) 0.040(4) 0.000(3) -0.015(3) -0.013(3)
C50 0.065(5) 0.060(5) 0.090(7) -0.011(5) 0.005(5) -0.008(4)
C51 0.125(9) 0.070(7) 0.095(9) -0.013(6) 0.027(7) -0.049(7)
C52 0.226(16) 0.049(6) 0.058(6) 0.010(5) -0.029(8) -0.047(8)
C53 0.165(12) 0.054(6) 0.123(10) 0.032(6) -0.068(9) -0.015(7)
C54 0.102(7) 0.069(6) 0.102(8) 0.046(6) -0.041(6) -0.014(5)
C55 0.068(5) 0.042(4) 0.069(5) -0.002(3) -0.032(4) -0.006(3)
C56 0.047(3) 0.042(3) 0.056(4) 0.002(3) -0.020(3) -0.003(3)
C57 0.064(4) 0.052(4) 0.049(4) -0.005(3) -0.009(4) 0.008(3)
C58 0.193(14) 0.167(13) 0.075(8) -0.070(8) 0.033(8) -0.096(11)
C59 0.33(3) 0.190(17) 0.084(11) -0.083(11) 0.067(14) -0.120(18)
C60 0.21(2) 0.128(13) 0.066(9) -0.021(8) 0.022(11) 0.039(12)
C61 0.086(7) 0.173(14) 0.052(7) 0.031(7) 0.006(6) 0.045(8)
C62 0.067(5) 0.120(8) 0.054(6) 0.026(5) -0.017(5) 0.005(5)
C63 0.052(4) 0.037(3) 0.058(5) -0.006(3) -0.016(3) 0.001(3)
C64 0.077(5) 0.041(4) 0.070(6) -0.002(4) -0.020(4) 0.019(4)
C65 0.100(7) 0.050(5) 0.109(9) 0.011(5) -0.053(7) 0.001(5)
C66 0.083(6) 0.058(5) 0.122(10) -0.023(6) -0.038(7) 0.024(5)
C67 0.104(8) 0.071(6) 0.097(9) -0.028(6) -0.016(6) 0.039(6)
C68 0.099(7) 0.060(5) 0.067(6) -0.008(4) -0.012(5) 0.025(5)
C69 0.045(3) 0.041(3) 0.054(4) -0.006(3) -0.016(3) 0.002(3)
C70 0.114(8) 0.068(6) 0.126(10) 0.026(6) 0.054(7) 0.039(6)
C71 0.120(9) 0.089(8) 0.155(13) 0.022(8) 0.068(9) 0.058(7)
C72 0.072(5) 0.053(5) 0.094(8) -0.005(5) -0.008(5) 0.014(4)
C73 0.095(7) 0.057(5) 0.077(7) 0.007(5) -0.019(5) 0.018(5)
C74 0.080(6) 0.072(6) 0.066(6) -0.003(5) 0.003(5) 0.017(5)
C75 0.072(5) 0.040(3) 0.045(4) -0.008(3) -0.023(4) 0.001(3)
C76 0.085(6) 0.056(4) 0.058(5) -0.011(4) -0.032(4) 0.004(4)
C77 0.139(10) 0.059(5) 0.065(6) -0.008(5) -0.050(7) 0.001(6)
C78 0.142(11) 0.104(9) 0.052(6) -0.035(6) -0.020(7) 0.001(8)
C79 0.111(9) 0.147(12) 0.080(8) -0.061(8) -0.011(7) 0.021(8)
C80 0.079(6) 0.094(7) 0.065(6) -0.028(5) -0.015(5) 0.018(5)

loop_
_atom_type_symbol
_atom_type_description
_atom_type_scat_dispersion_real
_atom_type_scat_dispersion_imag
_atom_type_scat_source
C C 0.0033 0.0016 'International Tables Vol C Tables 4.2.6.8 and 6.1.1.4'
H H 0.0000 0.0000 'International Tables Vol C Tables 4.2.6.8 and 6.1.1.4'
P P 0.1023 0.0942 'International Tables Vol C Tables 4.2.6.8 and 6.1.1.4'
Pt Pt -1.7033 8.3905 'International Tables Vol C Tables 4.2.6.8 and 6.1.1.4'

loop_
_geom_angle_atom_site_label_1
_geom_angle_atom_site_label_2
_geom_angle_atom_site_label_3
_geom_angle
C2 Pt1 C1 36.7(3)
C2 Pt1 P2 119.4(2)
C1 Pt1 P2 156.2(2)
C2 Pt1 P1 153.9(2)
C1 Pt1 P1 117.4(2)
P2 Pt1 P1 86.44(6)
C17 P1 C23 104.9(3)
C17 P1 C15 106.7(3)
C23 P1 C15 101.7(3)
C17 P1 Pt1 111.6(2)
C23 P1 Pt1 122.9(2)
C15 P1 Pt1 107.7(2)
C35 P2 C29 104.5(3)
C35 P2 C16 101.9(3)
C29 P2 C16 105.7(3)
C35 P2 Pt1 121.7(2)
C29 P2 Pt1 113.3(2)
C16 P2 Pt1 108.2(2)
C2 C1 C3 146.9(7)
C2 C1 Pt1 71.7(4)
C3 C1 Pt1 141.3(5)
C1 C2 C9 144.3(6)
C1 C2 Pt1 71.6(4)
C9 C2 Pt1 144.1(5)
C4 C3 C8 117.5(7)
C4 C3 C1 123.0(7)
C8 C3 C1 119.4(7)
C3 C4 C5 121.4(9)
C6 C5 C4 119.1(10)
C7 C6 C5 120.1(9)
C6 C7 C8 121.8(10)
C7 C8 C3 119.9(9)
C14 C9 C10 115.9(7)
C14 C9 C2 121.2(6)
C10 C9 C2 122.9(7)
C11 C10 C9 122.8(8)
C10 C11 C12 119.9(8)
C13 C12 C11 119.9(8)
C12 C13 C14 120.5(8)
C9 C14 C13 120.9(7)
C16 C15 P1 110.2(4)
C15 C16 P2 109.6(5)
C18 C17 C22 117.3(7)
C18 C17 P1 124.5(5)
C22 C17 P1 118.2(5)
C19 C18 C17 121.3(7)
C20 C19 C18 121.1(8)
C19 C20 C21 119.0(8)
C22 C21 C20 120.4(8)
C21 C22 C17 120.9(7)
C28 C23 C24 119.0(8)
C28 C23 P1 123.3(6)
C24 C23 P1 117.7(6)
C23 C24 C25 119.3(9)
C26 C25 C24 121.8(10)
C25 C26 C27 119.1(9)
C26 C27 C28 119.6(10)
C23 C28 C27 121.1(9)
C30 C29 C34 118.2(7)
C30 C29 P2 123.9(6)
C34 C29 P2 117.9(6)
C29 C30 C31 120.0(8)
C32 C31 C30 122.0(9)
C31 C32 C33 118.2(8)
C34 C33 C32 120.6(9)
C33 C34 C29 121.1(8)
C40 C35 C36 117.8(7)
C40 C35 P2 119.7(5)
C36 C35 P2 122.5(6)
C37 C36 C35 121.7(8)
C38 C37 C36 119.3(8)
C37 C38 C39 120.3(9)
C40 C39 C38 119.9(9)
C39 C40 C35 121.0(8)
C41 Pt2 C42 37.6(3)
C41 Pt2 P4 156.2(2)
C42 Pt2 P4 118.6(2)
C41 Pt2 P3 117.4(2)
C42 Pt2 P3 154.6(2)
P4 Pt2 P3 86.35(6)
C57 P3 C63 105.2(3)
C57 P3 C55 106.3(4)
C63 P3 C55 102.0(3)
C57 P3 Pt2 112.4(3)
C63 P3 Pt2 122.5(2)
C55 P3 Pt2 107.1(2)
C69 P4 C75 102.0(3)
C69 P4 C56 104.5(3)
C75 P4 C56 103.6(3)
C69 P4 Pt2 120.0(2)
C75 P4 Pt2 116.9(2)
C56 P4 Pt2 108.2(2)
C42 C41 C43 143.9(6)
C42 C41 Pt2 71.4(4)
C43 C41 Pt2 144.5(5)
C41 C42 C49 144.4(7)
C41 C42 Pt2 71.0(4)
C49 C42 Pt2 144.6(5)
C48 C43 C44 118.3(7)
C48 C43 C41 122.4(7)
C44 C43 C41 119.2(6)
C45 C44 C43 121.2(8)
C46 C45 C44 120.1(9)
C45 C46 C47 120.1(9)
C48 C47 C46 120.2(9)
C43 C48 C47 119.9(9)
C50 C49 C54 118.6(7)
C50 C49 C42 120.9(7)
C54 C49 C42 120.5(7)
C49 C50 C51 119.1(10)
C52 C51 C50 121.5(10)
C51 C52 C53 118.9(9)
C52 C53 C54 120.7(12)
C49 C54 C53 121.2(10)
C56 C55 P3 109.5(5)
C55 C56 P4 108.3(5)
C62 C57 C58 118.2(9)
C62 C57 P3 125.2(7)
C58 C57 P3 116.5(7)
C59 C58 C57 120.6(13)
C58 C59 C60 121.2(16)
C61 C60 C59 119.1(14)
C60 C61 C62 120.4(13)
C57 C62 C61 120.3(12)
C68 C63 C64 117.0(7)
C68 C63 P3 119.0(6)
C64 C63 P3 124.0(6)
C63 C64 C65 122.0(9)
C64 C65 C66 119.1(9)
C67 C66 C65 119.4(9)
C66 C67 C68 121.2(10)
C63 C68 C67 121.3(9)
C70 C69 C74 115.6(8)
C70 C69 P4 123.1(7)
C74 C69 P4 120.8(6)
C69 C70 C71 122.1(9)
C72 C71 C70 119.8(10)
C71 C72 C73 120.8(10)
C72 C73 C74 119.2(9)
C69 C74 C73 122.6(8)
C76 C75 C80 119.8(8)
C76 C75 P4 122.2(6)
C80 C75 P4 118.0(6)
C75 C76 C77 119.8(9)
C78 C77 C76 121.1(10)
C77 C78 C79 119.0(10)
C80 C79 C78 121.7(11)
C75 C80 C79 118.5(9)

loop_
_geom_bond_atom_site_label_1
_geom_bond_atom_site_label_2
_geom_bond_distance
Pt1 C2 2.040(6)
Pt1 C1 2.039(6)
Pt1 P2 2.2671(16)
Pt1 P1 2.2649(16)
P1 C17 1.824(7)
P1 C23 1.839(7)
P1 C15 1.842(6)
P2 C35 1.820(7)
P2 C29 1.838(7)
P2 C16 1.851(7)
C1 C2 1.285(9)
C1 C3 1.455(9)
C2 C9 1.447(9)
C3 C4 1.367(11)
C3 C8 1.411(11)
C4 C5 1.415(13)
C5 C6 1.366(16)
C6 C7 1.344(16)
C7 C8 1.378(12)
C9 C14 1.387(10)
C9 C10 1.391(9)
C10 C11 1.375(11)
C11 C12 1.355(13)
C12 C13 1.356(12)
C13 C14 1.401(10)
C15 C16 1.529(9)
C17 C18 1.384(9)
C17 C22 1.395(9)
C18 C19 1.372(11)
C19 C20 1.358(13)
C20 C21 1.384(13)
C21 C22 1.375(11)
C23 C28 1.359(10)
C23 C24 1.373(11)
C24 C25 1.380(13)
C25 C26 1.349(15)
C26 C27 1.366(15)
C27 C28 1.385(11)
C29 C30 1.381(10)
C29 C34 1.380(11)
C30 C31 1.390(12)
C31 C32 1.341(14)
C32 C33 1.396(13)
C33 C34 1.367(11)
C35 C40 1.372(10)
C35 C36 1.402(9)
C36 C37 1.372(11)
C37 C38 1.368(13)
C38 C39 1.385(14)
C39 C40 1.381(11)
Pt2 C41 2.030(6)
Pt2 C42 2.035(6)
Pt2 P4 2.2613(16)
Pt2 P3 2.2615(17)
P3 C57 1.826(8)
P3 C63 1.834(7)
P3 C55 1.851(7)
P4 C69 1.819(7)
P4 C75 1.835(7)
P4 C56 1.843(7)
C41 C42 1.309(9)
C41 C43 1.461(9)
C42 C49 1.457(9)
C43 C48 1.373(10)
C43 C44 1.405(10)
C44 C45 1.373(12)
C45 C46 1.344(14)
C46 C47 1.395(15)
C47 C48 1.388(13)
C49 C50 1.369(10)
C49 C54 1.359(12)
C50 C51 1.400(13)
C51 C52 1.351(18)
C52 C53 1.342(18)
C53 C54 1.382(12)
C55 C56 1.530(9)
C57 C62 1.354(11)
C57 C58 1.384(13)
C58 C59 1.360(16)
C59 C60 1.37(2)
C60 C61 1.34(2)
C61 C62 1.414(16)
C63 C68 1.369(11)
C63 C64 1.382(10)
C64 C65 1.377(11)
C65 C66 1.387(15)
C66 C67 1.339(15)
C67 C68 1.380(12)
C69 C70 1.348(12)
C69 C74 1.372(11)
C70 C71 1.405(13)
C71 C72 1.321(14)
C72 C73 1.333(13)
C73 C74 1.388(12)
C75 C76 1.368(10)
C75 C80 1.386(12)
C76 C77 1.394(12)
C77 C78 1.344(15)
C78 C79 1.369(16)
C79 C80 1.387(13)
